data_4300604
_journal_name_full 'Inorganic Chemistry'
_journal_paper_doi 10.1021/ic051622u
_journal_year 2006
_chemical_formula_sum 'K2.57 Mo12 S14'
_chemical_formula_weight 1700.6
_space_group_IT_number 163
_symmetry_cell_setting trigonal
_symmetry_space_group_name_Hall '-P 3 2c'
_symmetry_space_group_name_H-M 'P -3 1 c'
_cell_angle_alpha 90
_cell_angle_beta 90
_cell_angle_gamma 120
_cell_formula_units_Z 2
_cell_length_a 9.1990(4)
_cell_length_b 9.1990(4)
_cell_length_c 16.426(4)
_cell_measurement_temperature 293
_cell_volume 1203.8(3)
_exptl_crystal_density_diffrn 4.6903(12)
_cod_database_code 4300604

loop_
_symmetry_equiv_pos_site_id
_symmetry_equiv_pos_as_xyz
1 x,y,z
2 -y,x-y,z
3 -x+y,-x,z
4 -y,-x,1/2-z
5 x,x-y,1/2-z
6 -x+y,y,1/2-z
7 -x,-y,-z
8 y,-x+y,-z
9 x-y,x,-z
10 y,x,1/2+z
11 -x,-x+y,1/2+z
12 x-y,-y,1/2+z

loop_
_atom_site_label
_atom_site_type_symbol
_atom_site_adp_type
_atom_site_fract_x
_atom_site_fract_y
_atom_site_fract_z
_atom_site_U_iso_or_equiv
_atom_site_symmetry_multiplicity
_atom_site_occupancy
_atom_site_calc_flag
_atom_site_refinement_flags
_atom_site_disorder_assembly
_atom_site_disorder_group
Mo1 Mo Uani 0.16218(3) 0.50723(3) 0.544360(14) 0.00819(7) 12 1 d . . .
Mo2 Mo Uani 0.33135(3) 0.49749(3) 0.683857(13) 0.00742(7) 12 1 d . . .
S1 S Uani 0.03845(10) 0.69191(10) 0.55733(4) 0.0100(2) 12 1 d . . .
S2 S Uani 0.02044(10) 0.35864(10) 0.68032(4) 0.0111(2) 12 1 d . . .
S3 S Uani 0.3333 0.6667 0.43232(7) 0.0117(3) 4 1 d . . .
K1 K Uani 0.3333 0.6667 0.25 0.0232(5) 2 1 d . . .
K2 K Uani 0 0 0 0.20(7) 2 0.32(5) d . . .
K3 K Uani 0 0 0.131(2) 0.15(3) 4 0.46(5) d . . .
K4 K Uani 0 0 0.25 0.15(5) 2 0.33(6) d . . .

loop_
_atom_site_aniso_label
_atom_site_aniso_type_symbol
_atom_site_aniso_U_11
_atom_site_aniso_U_22
_atom_site_aniso_U_33
_atom_site_aniso_U_12
_atom_site_aniso_U_13
_atom_site_aniso_U_23
Mo1 Mo 0.00993(10) 0.00919(10) 0.00590(7) 0.00512(8) -0.00002(7) -0.00064(7)
Mo2 Mo 0.00867(9) 0.00835(9) 0.00524(7) 0.00426(8) 0.00049(7) -0.00036(7)
S1 S 0.0098(3) 0.0122(3) 0.0085(2) 0.0059(2) -0.0027(2) -0.0018(2)
S2 S 0.0096(3) 0.0104(3) 0.0103(2) 0.0027(2) 0.0001(2) -0.0013(2)
S3 S 0.0154(3) 0.0154(3) 0.0045(4) 0.00768(17) 0 0
K1 K 0.0300(7) 0.0300(7) 0.0097(6) 0.0150(3) 0 0
K2 K 0.013(3) 0.013(3) 0.6(2) 0.0064(14) 0 0
K3 K 0.032(2) 0.032(2) 0.38(9) 0.0159(12) 0 0
K4 K 0.019(3) 0.019(3) 0.41(15) 0.0096(16) 0 0

loop_
_geom_bond_atom_site_label_1
_geom_bond_atom_site_label_2
_geom_bond_site_symmetry_1
_geom_bond_site_symmetry_2
_geom_bond_distance
_geom_bond_publ_flag
Mo1 Mo1 . 7_566 3.2631(4) yes
Mo1 Mo1 . 2_665 2.6386(4) yes
Mo1 Mo1 . 3_565 2.6386(3) yes
Mo1 Mo2 . . 2.7964(3) yes
Mo1 Mo2 . 2_665 3.8305(3) yes
Mo1 Mo2 . 3_565 2.7208(3) yes
Mo1 S1 . . 2.4816(12) yes
Mo1 S1 . 7_566 2.4843(7) yes
Mo1 S1 . 2_665 2.4524(14) yes
Mo1 S2 . . 2.6028(7) yes
Mo1 S3 . . 2.3891(9) yes
Mo2 Mo2 . 2_665 2.6797(4) yes
Mo2 Mo2 . 3_565 2.6797(5) yes
Mo2 Mo2 . 4_666 2.6833(2) yes
Mo2 Mo2 . 5_566 3.7808(4) yes
Mo2 Mo2 . 6_556 2.6515(4) yes
Mo2 S1 . 2_665 2.4486(9) yes
Mo2 S2 . . 2.4826(9) yes
Mo2 S2 . 2_665 2.4722(8) yes
Mo2 S2 . 6_556 2.5873(8) yes
S1 S1 . 7_566 3.7434(13) yes
S1 S1 . 8_456 3.5650(13) yes
S1 S1 . 9_666 3.5650(10) yes
S1 S2 . . 3.6054(13) yes
S1 S2 . 7_566 3.9365(9) yes
S1 S2 . 3_565 3.3749(10) yes
S1 S3 . . 3.5008(12) yes
S1 S3 . 7_566 3.3654(7) yes
S1 K2 . 4_565 3.1700(10) yes
S1 K3 . 10_565 3.260(12) yes
S2 S2 . 5_566 3.6082(15) yes
S2 S2 . 6_556 3.7130(15) yes
S2 S3 . 7_566 3.6482(11) yes
S2 K1 . 7_566 3.3461(10) yes
S2 K3 . 10_555 3.310(8) yes
S2 K4 . 7_556 3.4071(10) yes
S3 K1 . . 2.9948(11) yes
K2 K3 . . 2.15(3) yes
K2 K3 . 7_555 2.15(3) yes
K3 K3 . 4_555 3.91(5) yes
K3 K4 . . 1.95(3) yes
